data_4343364
loop_
_publ_author_name
'Siddiqui, Mujahuddin M.'
'Mague, Joel T.'
'Balakrishna, Maravanji S.'

_publ_section_title
;
 Diamondoid-Type Copper Coordination Polymers Containing Soft
 Cyclodiphosphazane Ligands.
;
_journal_issue 13
_journal_name_full 'Inorganic chemistry'
_journal_page_first 6063
_journal_page_last 6065
_journal_paper_doi 10.1021/acs.inorgchem.5b00525
_journal_volume 54
_journal_year 2015
_chemical_formula_moiety 'C28 H34 Cu4 I4 N4 P2'
_chemical_formula_sum 'C28 H34 Cu4 I4 N4 P2'
_chemical_formula_weight 1250.29
_chemical_name_systematic
;
 ?
;
_space_group_crystal_system triclinic
_space_group_IT_number 2
_space_group_name_Hall '-P 1'
_space_group_name_H-M_alt 'P -1'
_symmetry_space_group_name_Hall '-P 1'
_symmetry_space_group_name_H-M 'P -1'
_atom_sites_solution_hydrogens geom
_atom_sites_solution_primary direct
_atom_sites_solution_secondary difmap
_audit_creation_method SHELXL-2013
_cell_angle_alpha 92.574(3)
_cell_angle_beta 96.485(3)
_cell_angle_gamma 90.109(3)
_cell_formula_units_Z 4
_cell_length_a 9.606(2)
_cell_length_b 18.495(4)
_cell_length_c 21.830(5)
_cell_measurement_reflns_used 9916
_cell_measurement_temperature 200(2)
_cell_measurement_theta_max 27.212
_cell_measurement_theta_min 2.358
_cell_volume 3849.6(15)
_computing_cell_refinement '<i>SAINT</i> (Bruker AXS, 2009)'
_computing_data_collection '<i>APEX2</i> (Bruker AXS, 2010)'
_computing_data_reduction '<i>SAINT</i> (Bruker AXS, 2009)'
_computing_molecular_graphics '<i>SHELXTL</i> (Bruker AXS, 2008)'
_computing_publication_material '<i>SHELXTL</i> (Bruker AXS, 2008)'
_computing_structure_refinement '<i>SHELXL</i> (Sheldrick, 2008)'
_computing_structure_solution '<i>SHELXS</i> (Sheldrick, 2008)'
_diffrn_ambient_temperature 200(2)
_diffrn_detector_area_resol_mean 8.3660
_diffrn_measured_fraction_theta_full 0.966
_diffrn_measured_fraction_theta_max 0.956
_diffrn_measurement_device_type 'Bruker Smart APEX CCD'
_diffrn_measurement_method '\f and \w scans'
_diffrn_radiation_monochromator graphite
_diffrn_radiation_type MoK\a
_diffrn_radiation_wavelength 0.71073
_diffrn_reflns_av_R_equivalents 0.0871
_diffrn_reflns_av_unetI/netI 0.0698
_diffrn_reflns_laue_measured_fraction_full 0.966
_diffrn_reflns_laue_measured_fraction_max 0.956
_diffrn_reflns_limit_h_max 12
_diffrn_reflns_limit_h_min -12
_diffrn_reflns_limit_k_max 24
_diffrn_reflns_limit_k_min -24
_diffrn_reflns_limit_l_max 28
_diffrn_reflns_limit_l_min -28
_diffrn_reflns_number 82521
_diffrn_reflns_point_group_measured_fraction_full 0.966
_diffrn_reflns_point_group_measured_fraction_max 0.956
_diffrn_reflns_theta_full 25.250
_diffrn_reflns_theta_max 27.922
_diffrn_reflns_theta_min 2.134
_diffrn_source 'fine-focus sealed tube'
_exptl_absorpt_coefficient_mu 5.495
_exptl_absorpt_correction_T_max 0.73
_exptl_absorpt_correction_T_min 0.42
_exptl_absorpt_correction_type multi-scan
_exptl_absorpt_process_details '<i>TWINABS</i> (Sheldrick, 2009)'
_exptl_crystal_colour yellow
_exptl_crystal_density_diffrn 2.157
_exptl_crystal_density_method 'not measured'
_exptl_crystal_description slab
_exptl_crystal_F_000 2352
_exptl_crystal_size_max 0.193
_exptl_crystal_size_mid 0.125
_exptl_crystal_size_min 0.062
_exptl_transmission_factor_max 0.563
_exptl_transmission_factor_min 0.318
_refine_diff_density_max 3.541
_refine_diff_density_min -4.779
_refine_diff_density_rms 0.441
_refine_ls_extinction_method none
_refine_ls_goodness_of_fit_ref 1.116
_refine_ls_hydrogen_treatment constr
_refine_ls_matrix_type full
_refine_ls_number_parameters 752
_refine_ls_number_reflns 24879
_refine_ls_number_restraints 421
_refine_ls_restrained_S_all 1.109
_refine_ls_R_factor_all 0.1140
_refine_ls_R_factor_gt 0.0991
_refine_ls_shift/su_max 0.001
_refine_ls_shift/su_mean 0.000
_refine_ls_structure_factor_coef Fsqd
_refine_ls_weighting_details 'w=1/[\s^2^(Fo^2^)+244.8000P] where P=(Fo^2^+2Fc^2^)/3'
_refine_ls_weighting_scheme calc
_refine_ls_wR_factor_gt 0.2426
_refine_ls_wR_factor_ref 0.2494
_reflns_Friedel_coverage 0.000
_reflns_number_gt 20638
_reflns_number_total 24879
_reflns_threshold_expression 'I > 2\s(I)'
_cod_data_source_file ic5b00525_si_002.cif
_cod_data_source_block msb474a_0m
_cod_depositor_comments 'Adding full bibliography for 4343363--4343365.cif.'
_cod_original_cell_volume 3849.2(15)
_cod_database_code 4343364
_shelx_space_group_comment
;
The symmetry employed for this shelxl refinement is uniquely defined
by the following loop, which should always be used as a source of
symmetry information in preference to the above space-group names.
They are only intended as comments.
;
_shelx_estimated_absorpt_t_min 0.417
_shelx_estimated_absorpt_t_max 0.727
_shelxl_version_number 2013-3

loop_
_space_group_symop_operation_xyz
'x, y, z'
'-x, -y, -z'

loop_
_atom_site_label
_atom_site_type_symbol
_atom_site_fract_x
_atom_site_fract_y
_atom_site_fract_z
_atom_site_U_iso_or_equiv
_atom_site_adp_type
_atom_site_occupancy
_atom_site_site_symmetry_order
_atom_site_calc_flag
_atom_site_refinement_flags_posn
_atom_site_refinement_flags_adp
_atom_site_refinement_flags_occupancy
_atom_site_disorder_assembly
_atom_site_disorder_group
Cu1 Cu 0.4067(3) 0.88036(16) 0.29131(16) 0.0283(7) Uani 1 1 d . . . . .
Cu2 Cu 0.7441(3) 0.87303(16) 0.28990(16) 0.0282(7) Uani 1 1 d . . . . .
Cu3 Cu 0.6134(4) 0.95666(18) 0.37271(19) 0.0421(9) Uani 1 1 d . . . . .
Cu4 Cu 0.5811(4) 0.81159(19) 0.3787(2) 0.0452(10) Uani 1 1 d . . . . .
I1 I 0.57641(17) 0.98268(9) 0.25365(9) 0.0301(4) Uani 1 1 d . . . . .
I2 I 0.3825(2) 0.90646(11) 0.41041(9) 0.0380(4) Uani 1 1 d . . . . .
I3 I 0.55712(17) 0.76541(9) 0.26020(10) 0.0339(4) Uani 1 1 d . . . . .
I4 I 0.83325(19) 0.86759(10) 0.41031(9) 0.0360(4) Uani 1 1 d . . . . .
P1 P 0.1948(6) 0.8781(3) 0.2380(3) 0.0219(13) Uani 1 1 d . . . . .
P2 P -0.0703(6) 0.8718(3) 0.2380(3) 0.0165(12) Uani 1 1 d . . . . .
N1 N 0.0585(19) 0.9374(9) 0.2487(9) 0.019(4) Uani 1 1 d . U . . .
N2 N 0.0674(18) 0.8165(9) 0.2434(9) 0.015(4) Uani 1 1 d . U . . .
N3 N 0.520(3) 0.7241(15) 0.4221(14) 0.054(7) Uani 1 1 d . U . . .
N4 N 0.686(3) 1.0487(14) 0.4146(13) 0.050(7) Uani 1 1 d . U . . .
C1 C 0.049(2) 1.0151(10) 0.2520(10) 0.013(4) Uani 1 1 d . U . . .
C2 C 0.200(2) 1.0454(12) 0.2551(12) 0.024(5) Uani 1 1 d . U . . .
H2A H 0.2377 1.0332 0.2161 0.036 Uiso 1 1 calc R U . . .
H2B H 0.2585 1.0240 0.2892 0.036 Uiso 1 1 calc R U . . .
H2C H 0.1984 1.0981 0.2620 0.036 Uiso 1 1 calc R U . . .
C3 C -0.043(3) 1.0437(12) 0.1990(12) 0.026(5) Uani 1 1 d . U . . .
H3A H -0.0076 1.0277 0.1603 0.039 Uiso 1 1 calc R U . . .
H3B H -0.0426 1.0967 0.2025 0.039 Uiso 1 1 calc R U . . .
H3C H -0.1385 1.0255 0.1995 0.039 Uiso 1 1 calc R U . . .
C4 C -0.001(3) 1.0390(15) 0.3152(13) 0.038(7) Uani 1 1 d . U . . .
H4A H 0.0633 1.0207 0.3488 0.057 Uiso 1 1 calc R U . . .
H4B H -0.0955 1.0193 0.3173 0.057 Uiso 1 1 calc R U . . .
H4C H -0.0040 1.0920 0.3191 0.057 Uiso 1 1 calc R U . . .
C5 C 0.081(2) 0.7354(10) 0.2490(11) 0.014(4) Uani 1 1 d . U . . .
C6 C 0.159(3) 0.7187(17) 0.3100(15) 0.048(8) Uani 1 1 d . U . . .
H6A H 0.1104 0.7402 0.3434 0.072 Uiso 1 1 calc R U . . .
H6B H 0.2541 0.7390 0.3128 0.072 Uiso 1 1 calc R U . . .
H6C H 0.1642 0.6662 0.3137 0.072 Uiso 1 1 calc R U . . .
C7 C 0.152(3) 0.7039(16) 0.1958(16) 0.048(8) Uani 1 1 d . U . . .
H7A H 0.1013 0.7180 0.1568 0.073 Uiso 1 1 calc R U . . .
H7B H 0.1534 0.6510 0.1972 0.073 Uiso 1 1 calc R U . . .
H7C H 0.2487 0.7223 0.1991 0.073 Uiso 1 1 calc R U . . .
C8 C -0.070(3) 0.7027(16) 0.2412(16) 0.048(8) Uani 1 1 d . U . . .
H8A H -0.1191 0.7163 0.2017 0.073 Uiso 1 1 calc R U . . .
H8B H -0.1209 0.7213 0.2749 0.073 Uiso 1 1 calc R U . . .
H8C H -0.0645 0.6498 0.2421 0.073 Uiso 1 1 calc R U . . .
C9 C 0.217(3) 0.8802(14) 0.1595(13) 0.032(6) Uani 1 1 d . U . . .
C10 C 0.250(3) 0.8796(14) 0.1077(13) 0.032(6) Uani 1 1 d . U . . .
C11 C 0.284(3) 0.8856(16) 0.0474(15) 0.045(7) Uani 1 1 d . U . . .
C12 C 0.409(4) 0.9055(19) 0.0327(18) 0.060(9) Uani 1 1 d . U . . .
H12 H 0.4802 0.9178 0.0651 0.072 Uiso 1 1 calc R U . . .
C13 C 0.440(4) 0.909(2) -0.0291(19) 0.069(10) Uani 1 1 d . U . . .
H13 H 0.5298 0.9241 -0.0379 0.083 Uiso 1 1 calc R U . . .
C14 C 0.334(4) 0.890(2) -0.077(2) 0.067(11) Uani 1 1 d . U . . .
H14 H 0.3525 0.8939 -0.1186 0.080 Uiso 1 1 calc R U . . .
C15 C 0.207(4) 0.866(2) -0.065(2) 0.073(11) Uani 1 1 d . U . . .
H15 H 0.1348 0.8528 -0.0971 0.088 Uiso 1 1 calc R U . . .
C16 C 0.187(4) 0.8617(18) -0.0045(17) 0.057(9) Uani 1 1 d . U . . .
H16 H 0.1015 0.8409 0.0042 0.068 Uiso 1 1 calc R U . . .
C17 C -0.125(3) 0.8685(14) 0.1583(12) 0.029(6) Uani 1 1 d . U . . .
C18 C -0.156(3) 0.8690(17) 0.1042(16) 0.049(8) Uani 1 1 d . U . . .
C19 C -0.175(3) 0.8699(14) 0.0369(13) 0.030(6) Uani 1 1 d . U . . .
C20 C -0.197(4) 0.809(2) 0.003(2) 0.076(12) Uani 1 1 d . U . . .
H20 H -0.2080 0.7648 0.0220 0.092 Uiso 1 1 calc R U . . .
C21 C -0.206(5) 0.810(2) -0.066(2) 0.087(14) Uani 1 1 d . U . . .
H21 H -0.2217 0.7660 -0.0902 0.105 Uiso 1 1 calc R U . . .
C22 C -0.191(4) 0.8718(18) -0.0917(17) 0.056(9) Uani 1 1 d . U . . .
H22 H -0.1949 0.8730 -0.1354 0.067 Uiso 1 1 calc R U . . .
C23 C -0.170(3) 0.9331(16) -0.0571(14) 0.041(7) Uani 1 1 d . U . . .
H23 H -0.1608 0.9775 -0.0766 0.049 Uiso 1 1 calc R U . . .
C24 C -0.161(3) 0.9332(16) 0.0079(15) 0.043(7) Uani 1 1 d . U . . .
H24 H -0.1443 0.9773 0.0316 0.051 Uiso 1 1 calc R U . . .
C25 C 0.466(3) 0.6755(15) 0.4319(14) 0.036(6) Uani 1 1 d . U . . .
C26 C 0.386(4) 0.613(2) 0.4480(19) 0.072(11) Uani 1 1 d . U . . .
H26A H 0.3957 0.6092 0.4929 0.108 Uiso 1 1 calc R U . . .
H26B H 0.4225 0.5685 0.4291 0.108 Uiso 1 1 calc R U . . .
H26C H 0.2870 0.6181 0.4326 0.108 Uiso 1 1 calc R U . . .
C27 C 0.747(3) 1.1003(17) 0.4318(15) 0.042(7) Uani 1 1 d . U . . .
C28 C 0.831(4) 1.1627(19) 0.4566(19) 0.069(11) Uani 1 1 d . U . . .
H28A H 0.9014 1.1477 0.4894 0.104 Uiso 1 1 calc R U . . .
H28B H 0.7694 1.1990 0.4736 0.104 Uiso 1 1 calc R U . . .
H28C H 0.8769 1.1835 0.4237 0.104 Uiso 1 1 calc R U . . .
Cu5 Cu 0.9028(3) 0.37393(16) 0.28770(16) 0.0278(7) Uani 1 1 d . . . . .
Cu6 Cu 1.2412(3) 0.38186(17) 0.29517(17) 0.0308(8) Uani 1 1 d . . . . .
Cu7 Cu 1.0697(4) 0.45390(19) 0.3772(2) 0.0460(10) Uani 1 1 d . . . . .
Cu8 Cu 1.0980(4) 0.30928(18) 0.37485(18) 0.0416(9) Uani 1 1 d . . . . .
I5 I 1.05428(17) 0.48482(9) 0.25769(10) 0.0322(4) Uani 1 1 d . . . . .
I6 I 0.8649(2) 0.36394(10) 0.40813(9) 0.0364(4) Uani 1 1 d . . . . .
I7 I 1.07446(17) 0.26752(8) 0.25606(9) 0.0298(4) Uani 1 1 d . . . . .
I8 I 1.3183(2) 0.40308(11) 0.41545(10) 0.0412(5) Uani 1 1 d . . . . .
P3 P 0.6884(6) 0.3717(3) 0.2375(3) 0.0188(12) Uani 1 1 d . . . . .
P4 P 0.4259(6) 0.3785(3) 0.2420(3) 0.0185(12) Uani 1 1 d . . . . .
N5 N 0.5688(18) 0.4371(9) 0.2499(9) 0.016(4) Uani 1 1 d . U . . .
N6 N 0.5518(19) 0.3134(10) 0.2476(9) 0.019(4) Uani 1 1 d . U . . .
N7 N 1.017(3) 0.5484(13) 0.4149(12) 0.040(6) Uani 1 1 d . U . . .
N8 N 1.176(2) 0.2193(13) 0.4131(12) 0.041(6) Uani 1 1 d . U . . .
C29 C 0.582(2) 0.5176(12) 0.2549(12) 0.022(5) Uani 1 1 d . U . . .
C30 C 0.430(2) 0.5466(13) 0.2510(13) 0.030(6) Uani 1 1 d . U . . .
H30A H 0.3847 0.5298 0.2858 0.044 Uiso 1 1 calc R U . . .
H30B H 0.3776 0.5287 0.2122 0.044 Uiso 1 1 calc R U . . .
H30C H 0.4322 0.5996 0.2525 0.044 Uiso 1 1 calc R U . . .
C31 C 0.645(3) 0.5434(14) 0.2010(14) 0.037(7) Uani 1 1 d . U . . .
H31A H 0.7397 0.5242 0.2009 0.055 Uiso 1 1 calc R U . . .
H31B H 0.6486 0.5964 0.2032 0.055 Uiso 1 1 calc R U . . .
H31C H 0.5874 0.5266 0.1630 0.055 Uiso 1 1 calc R U . . .
C32 C 0.666(3) 0.5361(15) 0.3152(14) 0.040(7) Uani 1 1 d . U . . .
H32A H 0.6170 0.5183 0.3487 0.060 Uiso 1 1 calc R U . . .
H32B H 0.6771 0.5887 0.3205 0.060 Uiso 1 1 calc R U . . .
H32C H 0.7580 0.5134 0.3161 0.060 Uiso 1 1 calc R U . . .
C33 C 0.551(3) 0.2350(12) 0.2525(12) 0.023(5) Uani 1 1 d . U . . .
C34 C 0.452(3) 0.2058(12) 0.1966(12) 0.027(5) Uani 1 1 d . U . . .
H34A H 0.3579 0.2259 0.1988 0.041 Uiso 1 1 calc R U . . .
H34B H 0.4470 0.1529 0.1969 0.041 Uiso 1 1 calc R U . . .
H34C H 0.4870 0.2201 0.1585 0.041 Uiso 1 1 calc R U . . .
C35 C 0.698(3) 0.2079(13) 0.2512(14) 0.033(6) Uani 1 1 d . U . . .
H35A H 0.7315 0.2191 0.2119 0.049 Uiso 1 1 calc R U . . .
H35B H 0.6996 0.1554 0.2556 0.049 Uiso 1 1 calc R U . . .
H35C H 0.7594 0.2315 0.2853 0.049 Uiso 1 1 calc R U . . .
C36 C 0.497(3) 0.2156(15) 0.3128(14) 0.038(7) Uani 1 1 d . U . . .
H36A H 0.3995 0.2312 0.3126 0.057 Uiso 1 1 calc R U . . .
H36B H 0.5547 0.2401 0.3475 0.057 Uiso 1 1 calc R U . . .
H36C H 0.5022 0.1631 0.3170 0.057 Uiso 1 1 calc R U . . .
C37 C 0.690(3) 0.3658(14) 0.1571(13) 0.031(6) Uani 1 1 d . U . . .
C38 C 0.683(3) 0.3623(15) 0.1022(14) 0.039(7) Uani 1 1 d . U . . .
C39 C 0.654(3) 0.3571(16) 0.0353(15) 0.042(7) Uani 1 1 d . U . . .
C40 C 0.664(4) 0.420(2) 0.0041(19) 0.063(10) Uani 1 1 d . U . . .
H40 H 0.6889 0.4645 0.0256 0.076 Uiso 1 1 calc R U . . .
C41 C 0.635(5) 0.415(3) -0.060(2) 0.088(14) Uani 1 1 d . U . . .
H41 H 0.6458 0.4574 -0.0828 0.106 Uiso 1 1 calc R U . . .
C42 C 0.595(4) 0.355(2) -0.091(2) 0.080(13) Uani 1 1 d . U . . .
H42 H 0.5803 0.3554 -0.1348 0.096 Uiso 1 1 calc R U . . .
C43 C 0.573(5) 0.294(3) -0.066(2) 0.094(15) Uani 1 1 d . U . . .
H43 H 0.5332 0.2525 -0.0887 0.113 Uiso 1 1 calc R U . . .
C44 C 0.616(5) 0.295(3) 0.004(2) 0.098(15) Uani 1 1 d . U . . .
H44 H 0.6154 0.2511 0.0246 0.117 Uiso 1 1 calc R U . . .
C45 C 0.359(3) 0.3768(13) 0.1622(12) 0.027(5) Uani 1 1 d . U . . .
C46 C 0.290(3) 0.3855(15) 0.1166(14) 0.039(7) Uani 1 1 d D U . . .
C47 C 0.222(2) 0.3990(13) 0.0523(8) 0.025(6) Uani 0.51(3) 1 d DG U P A 1
C48 C 0.289(2) 0.3737(15) 0.0025(11) 0.053(11) Uani 0.51(3) 1 d G U P A 1
H48 H 0.3768 0.3503 0.0094 0.064 Uiso 0.51(3) 1 calc R U P A 1
C49 C 0.227(3) 0.3826(16) -0.0574(9) 0.059(11) Uani 0.51(3) 1 d G U P A 1
H49 H 0.2730 0.3653 -0.0915 0.071 Uiso 0.51(3) 1 calc R U P A 1
C50 C 0.098(3) 0.4169(17) -0.0675(10) 0.072(16) Uani 0.51(3) 1 d G U P A 1
H50 H 0.0563 0.4229 -0.1084 0.086 Uiso 0.51(3) 1 calc R U P A 1
C51 C 0.031(3) 0.4422(18) -0.0176(13) 0.070(15) Uani 0.51(3) 1 d G U P A 1
H51 H -0.0566 0.4656 -0.0245 0.083 Uiso 0.51(3) 1 calc R U P A 1
C52 C 0.093(3) 0.4333(15) 0.0423(11) 0.053(12) Uani 0.51(3) 1 d G U P A 1
H52 H 0.0472 0.4506 0.0763 0.064 Uiso 0.51(3) 1 calc R U P A 1
C47A C 0.207(2) 0.3807(13) 0.0546(8) 0.025(6) Uani 0.49(3) 1 d DG U P A 2
C48A C 0.2786(19) 0.3988(14) 0.0054(10) 0.053(11) Uani 0.49(3) 1 d G U P A 2
H48A H 0.3759 0.4099 0.0121 0.064 Uiso 0.49(3) 1 calc R U P A 2
C49A C 0.208(3) 0.4006(15) -0.0536(9) 0.059(11) Uani 0.49(3) 1 d G U P A 2
H49A H 0.2562 0.4129 -0.0873 0.071 Uiso 0.49(3) 1 calc R U P A 2
C50A C 0.065(3) 0.3843(18) -0.0634(10) 0.072(16) Uani 0.49(3) 1 d G U P A 2
H50A H 0.0166 0.3856 -0.1038 0.086 Uiso 0.49(3) 1 calc R U P A 2
C51A C -0.006(2) 0.366(2) -0.0142(14) 0.070(15) Uani 0.49(3) 1 d G U P A 2
H51A H -0.1034 0.3552 -0.0209 0.083 Uiso 0.49(3) 1 calc R U P A 2
C52A C 0.065(2) 0.3645(18) 0.0448(12) 0.053(12) Uani 0.49(3) 1 d G U P A 2
H52A H 0.0162 0.3521 0.0784 0.064 Uiso 0.49(3) 1 calc R U P A 2
C53 C 0.960(3) 0.5999(15) 0.4265(14) 0.038(7) Uani 1 1 d . U . . .
C54 C 0.887(4) 0.6650(17) 0.4415(17) 0.054(9) Uani 1 1 d . U . . .
H54A H 0.8275 0.6556 0.4739 0.082 Uiso 1 1 calc R U . . .
H54B H 0.8294 0.6805 0.4047 0.082 Uiso 1 1 calc R U . . .
H54C H 0.9554 0.7031 0.4563 0.082 Uiso 1 1 calc R U . . .
C55 C 1.242(3) 0.1737(16) 0.4257(14) 0.039(7) Uani 1 1 d . U . . .
C56 C 1.328(4) 0.1094(19) 0.4376(17) 0.060(9) Uani 1 1 d . U . . .
H56A H 1.4007 0.1204 0.4718 0.091 Uiso 1 1 calc R U . . .
H56B H 1.3711 0.0947 0.4005 0.091 Uiso 1 1 calc R U . . .
H56C H 1.2680 0.0699 0.4484 0.091 Uiso 1 1 calc R U . . .

loop_
_atom_site_aniso_label
_atom_site_aniso_U_11
_atom_site_aniso_U_22
_atom_site_aniso_U_33
_atom_site_aniso_U_23
_atom_site_aniso_U_13
_atom_site_aniso_U_12
Cu1 0.0203(15) 0.0272(16) 0.037(2) 0.0029(14) 0.0012(14) -0.0015(13)
Cu2 0.0201(15) 0.0253(16) 0.041(2) -0.0004(14) 0.0102(14) 0.0008(13)
Cu3 0.046(2) 0.0322(18) 0.049(2) -0.0064(16) 0.0126(19) -0.0055(17)
Cu4 0.042(2) 0.0330(18) 0.061(3) 0.0155(18) 0.0024(19) -0.0036(16)
I1 0.0183(8) 0.0244(8) 0.0489(11) 0.0130(7) 0.0048(7) -0.0008(7)
I2 0.0357(10) 0.0436(10) 0.0365(11) 0.0016(8) 0.0127(8) 0.0021(8)
I3 0.0187(8) 0.0207(8) 0.0622(13) -0.0102(8) 0.0080(8) -0.0032(7)
I4 0.0298(9) 0.0417(10) 0.0354(10) 0.0084(8) -0.0032(8) -0.0015(8)
P1 0.015(3) 0.022(3) 0.030(4) 0.003(2) 0.007(3) 0.004(2)
P2 0.012(3) 0.014(3) 0.025(3) 0.003(2) 0.004(2) -0.002(2)
N1 0.017(6) 0.012(6) 0.028(7) 0.002(5) 0.002(5) 0.003(5)
N2 0.011(6) 0.013(6) 0.022(6) 0.001(5) 0.009(5) 0.000(5)
N3 0.051(9) 0.053(9) 0.058(9) 0.007(6) 0.006(6) -0.001(6)
N4 0.050(9) 0.049(9) 0.051(9) -0.002(6) 0.006(6) -0.002(6)
C1 0.014(6) 0.005(6) 0.020(6) 0.006(5) 0.000(5) 0.004(5)
C2 0.015(9) 0.022(9) 0.034(11) 0.003(8) 0.002(8) 0.002(8)
C3 0.028(10) 0.017(9) 0.031(11) 0.008(8) -0.006(9) 0.003(8)
C4 0.036(11) 0.039(11) 0.037(12) -0.007(10) 0.007(10) -0.009(10)
C5 0.012(6) 0.007(6) 0.024(7) 0.001(5) 0.004(6) -0.002(5)
C6 0.053(13) 0.047(12) 0.044(13) 0.015(10) 0.003(11) 0.002(11)
C7 0.048(12) 0.040(12) 0.055(13) -0.009(10) 0.001(11) -0.002(10)
C8 0.038(12) 0.038(11) 0.068(14) 0.004(11) 0.001(11) -0.017(10)
C9 0.033(8) 0.031(8) 0.032(8) 0.002(6) 0.005(6) -0.001(6)
C10 0.031(8) 0.032(8) 0.034(8) 0.003(6) 0.007(6) 0.003(6)
C11 0.043(9) 0.047(9) 0.046(9) 0.001(6) 0.010(7) 0.001(6)
C12 0.060(11) 0.061(11) 0.060(11) 0.004(7) 0.007(7) -0.001(7)
C13 0.067(12) 0.072(12) 0.069(12) 0.005(7) 0.013(7) -0.001(7)
C14 0.069(12) 0.065(12) 0.066(12) 0.002(7) 0.007(7) 0.000(7)
C15 0.073(13) 0.077(13) 0.070(13) 0.004(7) 0.009(7) 0.004(7)
C16 0.055(10) 0.060(11) 0.056(11) 0.002(7) 0.007(7) 0.005(7)
C17 0.029(8) 0.031(8) 0.027(8) 0.002(6) 0.005(6) -0.002(6)
C18 0.051(10) 0.047(10) 0.047(10) 0.002(7) 0.001(7) -0.002(7)
C19 0.030(8) 0.032(8) 0.030(8) 0.002(6) 0.008(6) -0.005(6)
C20 0.080(13) 0.075(13) 0.074(13) 0.006(7) 0.008(7) -0.004(7)
C21 0.090(15) 0.085(15) 0.087(15) 0.003(7) 0.009(7) -0.004(7)
C22 0.058(10) 0.054(10) 0.054(11) 0.006(7) 0.004(7) -0.003(7)
C23 0.041(9) 0.041(9) 0.041(9) 0.001(6) 0.002(6) -0.004(6)
C24 0.044(9) 0.044(9) 0.042(9) 0.006(6) 0.010(6) 0.001(6)
C25 0.033(8) 0.035(8) 0.039(9) 0.006(6) 0.002(6) 0.000(6)
C26 0.071(16) 0.066(15) 0.078(16) 0.014(12) -0.001(12) -0.011(12)
C27 0.042(9) 0.043(9) 0.042(9) 0.000(6) 0.006(6) -0.001(6)
C28 0.069(15) 0.063(14) 0.074(16) -0.002(12) 0.007(12) -0.022(12)
Cu5 0.0166(14) 0.0254(16) 0.041(2) 0.0011(14) 0.0010(13) 0.0006(12)
Cu6 0.0204(15) 0.0258(16) 0.048(2) 0.0030(14) 0.0095(15) -0.0012(13)
Cu7 0.043(2) 0.0279(17) 0.063(3) -0.0095(17) -0.004(2) 0.0038(16)
Cu8 0.046(2) 0.0326(18) 0.049(2) 0.0131(16) 0.0140(19) 0.0096(17)
I5 0.0173(8) 0.0224(8) 0.0587(13) 0.0126(8) 0.0084(8) 0.0010(7)
I6 0.0366(10) 0.0402(10) 0.0344(10) 0.0049(8) 0.0111(8) 0.0042(8)
I7 0.0194(8) 0.0197(7) 0.0502(11) -0.0057(7) 0.0070(8) 0.0004(6)
I8 0.0347(10) 0.0412(10) 0.0441(12) -0.0006(9) -0.0098(9) -0.0013(8)
P3 0.016(3) 0.016(3) 0.027(3) 0.000(2) 0.009(2) -0.001(2)
P4 0.018(3) 0.011(3) 0.027(3) 0.001(2) 0.005(3) -0.001(2)
N5 0.009(6) 0.016(6) 0.023(6) 0.002(5) 0.006(5) 0.004(5)
N6 0.015(6) 0.019(6) 0.024(7) 0.002(5) 0.004(5) 0.003(5)
N7 0.039(8) 0.038(8) 0.042(8) -0.002(6) 0.000(6) 0.002(6)
N8 0.038(8) 0.042(8) 0.045(8) 0.006(6) 0.007(6) -0.001(6)
C29 0.021(7) 0.017(7) 0.027(7) -0.003(6) 0.005(6) -0.001(6)
C30 0.022(10) 0.022(9) 0.044(12) 0.002(9) 0.000(9) -0.004(8)
C31 0.041(11) 0.027(10) 0.042(12) 0.009(9) -0.003(10) -0.008(9)
C32 0.036(11) 0.034(11) 0.047(13) -0.008(10) -0.006(10) 0.005(10)
C33 0.023(7) 0.015(7) 0.033(8) 0.001(6) 0.005(6) -0.007(6)
C34 0.028(10) 0.018(9) 0.034(11) -0.001(8) -0.003(9) -0.006(8)
C35 0.022(10) 0.027(10) 0.050(12) -0.003(9) 0.009(9) -0.006(8)
C36 0.039(11) 0.034(11) 0.041(12) 0.009(9) 0.004(10) 0.002(10)
C37 0.030(8) 0.031(8) 0.032(8) 0.000(6) 0.004(6) 0.002(6)
C38 0.042(9) 0.039(9) 0.036(9) 0.003(6) 0.003(6) 0.002(6)
C39 0.043(9) 0.042(9) 0.040(9) 0.002(6) 0.006(6) 0.005(6)
C40 0.064(11) 0.064(11) 0.062(12) 0.004(7) 0.008(7) -0.004(7)
C41 0.090(15) 0.088(15) 0.087(15) 0.009(7) 0.009(7) -0.005(7)
C42 0.083(14) 0.081(14) 0.077(14) 0.000(7) 0.012(7) 0.003(7)
C43 0.097(16) 0.093(16) 0.092(16) 0.001(7) 0.008(7) 0.003(7)
C44 0.100(16) 0.095(16) 0.097(17) 0.005(7) 0.007(7) 0.005(7)
C45 0.026(7) 0.026(7) 0.028(8) 0.001(6) 0.005(6) 0.000(6)
C46 0.038(9) 0.041(9) 0.038(9) -0.001(6) 0.003(6) -0.001(6)
C47 0.024(7) 0.024(8) 0.027(8) 0.002(5) 0.000(5) 0.001(5)
C48 0.053(11) 0.054(12) 0.053(12) 0.002(5) 0.006(5) -0.001(5)
C49 0.059(12) 0.059(12) 0.059(12) 0.005(5) 0.005(5) 0.000(5)
C50 0.071(17) 0.072(17) 0.072(17) 0.003(5) 0.007(5) -0.001(5)
C51 0.069(15) 0.070(15) 0.069(15) 0.002(5) 0.007(5) 0.000(5)
C52 0.054(13) 0.053(13) 0.053(13) 0.003(5) 0.006(5) 0.000(5)
C47A 0.024(7) 0.024(8) 0.027(8) 0.002(5) 0.000(5) 0.001(5)
C48A 0.053(11) 0.054(12) 0.053(12) 0.002(5) 0.006(5) -0.001(5)
C49A 0.059(12) 0.059(12) 0.059(12) 0.005(5) 0.005(5) 0.000(5)
C50A 0.071(17) 0.072(17) 0.072(17) 0.003(5) 0.007(5) -0.001(5)
C51A 0.069(15) 0.070(15) 0.069(15) 0.002(5) 0.007(5) 0.000(5)
C52A 0.054(13) 0.053(13) 0.053(13) 0.003(5) 0.006(5) 0.000(5)
C53 0.037(9) 0.036(8) 0.039(9) 0.002(6) 0.002(6) -0.006(6)
C54 0.052(13) 0.052(13) 0.057(14) -0.003(11) 0.000(11) 0.004(11)
C55 0.037(9) 0.040(9) 0.039(9) 0.006(6) 0.007(6) -0.001(6)
C56 0.065(14) 0.064(14) 0.056(14) 0.011(11) 0.019(11) 0.011(12)

loop_
_atom_type_symbol
_atom_type_description
_atom_type_scat_dispersion_real
_atom_type_scat_dispersion_imag
_atom_type_scat_source
C C 0.0033 0.0016 'International Tables Vol C Tables 4.2.6.8 and 6.1.1.4'
H H 0.0000 0.0000 'International Tables Vol C Tables 4.2.6.8 and 6.1.1.4'
N N 0.0061 0.0033 'International Tables Vol C Tables 4.2.6.8 and 6.1.1.4'
P P 0.1023 0.0942 'International Tables Vol C Tables 4.2.6.8 and 6.1.1.4'
Cu Cu 0.3201 1.2651 'International Tables Vol C Tables 4.2.6.8 and 6.1.1.4'
I I -0.4742 1.8119 'International Tables Vol C Tables 4.2.6.8 and 6.1.1.4'

loop_
_geom_angle_atom_site_label_1
_geom_angle_atom_site_label_2
_geom_angle_atom_site_label_3
_geom_angle
_geom_angle_site_symmetry_1
_geom_angle_site_symmetry_3
P1 Cu1 I2 109.5(2) . .
P1 Cu1 I3 111.1(2) . .
I2 Cu1 I3 117.68(13) . .
P1 Cu1 I1 112.5(2) . .
I2 Cu1 I1 108.66(12) . .
I3 Cu1 I1 96.87(11) . .
P1 Cu1 Cu4 144.5(2) . .
I2 Cu1 Cu4 60.34(12) . .
I3 Cu1 Cu4 58.94(12) . .
I1 Cu1 Cu4 102.78(13) . .
P1 Cu1 Cu3 149.0(2) . .
I2 Cu1 Cu3 57.10(11) . .
I3 Cu1 Cu3 99.52(13) . .
I1 Cu1 Cu3 56.97(11) . .
Cu4 Cu1 Cu3 57.99(13) . .
P2 Cu2 I4 108.4(2) 1_655 .
P2 Cu2 I1 109.3(2) 1_655 .
I4 Cu2 I1 117.84(13) . .
P2 Cu2 I3 116.1(2) 1_655 .
I4 Cu2 I3 107.91(13) . .
I1 Cu2 I3 97.33(11) . .
P2 Cu2 Cu3 141.7(2) 1_655 .
I4 Cu2 Cu3 61.13(12) . .
I1 Cu2 Cu3 58.47(11) . .
I3 Cu2 Cu3 101.87(13) . .
P2 Cu2 Cu4 150.9(2) 1_655 .
I4 Cu2 Cu4 56.38(11) . .
I1 Cu2 Cu4 99.78(12) . .
I3 Cu2 Cu4 57.08(11) . .
Cu3 Cu2 Cu4 57.45(12) . .
N4 Cu3 I2 115.3(8) . .
N4 Cu3 I1 105.3(8) . .
I2 Cu3 I1 111.37(16) . .
N4 Cu3 Cu4 147.6(9) . .
I2 Cu3 Cu4 61.19(12) . .
I1 Cu3 Cu4 105.54(16) . .
N4 Cu3 Cu2 126.1(8) . .
I2 Cu3 Cu2 118.38(15) . .
I1 Cu3 Cu2 59.71(12) . .
Cu4 Cu3 Cu2 64.13(13) . .
N4 Cu3 I4 99.1(8) . .
I2 Cu3 I4 109.13(14) . .
I1 Cu3 I4 116.32(14) . .
Cu4 Cu3 I4 57.72(12) . .
Cu2 Cu3 I4 58.32(11) . .
N4 Cu3 Cu1 149.8(8) . .
I2 Cu3 Cu1 58.01(11) . .
I1 Cu3 Cu1 59.08(11) . .
Cu4 Cu3 Cu1 59.38(13) . .
Cu2 Cu3 Cu1 71.19(12) . .
I4 Cu3 Cu1 110.98(14) . .
N3 Cu4 I4 119.7(8) . .
N3 Cu4 I3 103.1(9) . .
I4 Cu4 I3 109.49(15) . .
N3 Cu4 Cu3 150.9(8) . .
I4 Cu4 Cu3 61.98(12) . .
I3 Cu4 Cu3 103.01(16) . .
N3 Cu4 I2 98.7(8) . .
I4 Cu4 I2 110.01(15) . .
I3 Cu4 I2 115.78(15) . .
Cu3 Cu4 I2 57.98(12) . .
N3 Cu4 Cu1 122.7(8) . .
I4 Cu4 Cu1 117.57(15) . .
I3 Cu4 Cu1 59.17(12) . .
Cu3 Cu4 Cu1 62.62(13) . .
I2 Cu4 Cu1 58.15(11) . .
N3 Cu4 Cu2 149.8(8) . .
I4 Cu4 Cu2 57.67(11) . .
I3 Cu4 Cu2 57.55(11) . .
Cu3 Cu4 Cu2 58.42(12) . .
I2 Cu4 Cu2 110.51(14) . .
Cu1 Cu4 Cu2 70.20(13) . .
Cu3 I1 Cu2 61.82(11) . .
Cu3 I1 Cu1 63.95(11) . .
Cu2 I1 Cu1 74.04(10) . .
Cu3 I2 Cu1 64.89(11) . .
Cu3 I2 Cu4 60.83(11) . .
Cu1 I2 Cu4 61.51(12) . .
Cu4 I3 Cu1 61.89(12) . .
Cu4 I3 Cu2 65.37(11) . .
Cu1 I3 Cu2 74.52(10) . .
Cu4 I4 Cu2 65.96(12) . .
Cu4 I4 Cu3 60.30(11) . .
Cu2 I4 Cu3 60.55(11) . .
N2 P1 N1 81.4(9) . .
N2 P1 C9 106.4(11) . .
N1 P1 C9 105.5(12) . .
N2 P1 Cu1 125.9(7) . .
N1 P1 Cu1 126.3(7) . .
C9 P1 Cu1 107.8(9) . .
N2 P2 N1 82.5(9) . .
N2 P2 C17 102.8(11) . .
N1 P2 C17 104.9(11) . .
N2 P2 Cu2 129.3(7) . 1_455
N1 P2 Cu2 123.1(7) . 1_455
C17 P2 Cu2 109.7(9) . 1_455
C1 N1 P2 130.8(15) . .
C1 N1 P1 133.0(15) . .
P2 N1 P1 95.0(9) . .
C5 N2 P2 132.6(13) . .
C5 N2 P1 128.6(13) . .
P2 N2 P1 98.8(9) . .
C25 N3 Cu4 162(3) . .
C27 N4 Cu3 167(3) . .
N1 C1 C3 112.7(18) . .
N1 C1 C2 107.2(17) . .
C3 C1 C2 111.3(18) . .
N1 C1 C4 108.3(18) . .
C3 C1 C4 112(2) . .
C2 C1 C4 105.0(19) . .
C1 C2 H2A 109.5 . .
C1 C2 H2B 109.5 . .
H2A C2 H2B 109.5 . .
C1 C2 H2C 109.5 . .
H2A C2 H2C 109.5 . .
H2B C2 H2C 109.5 . .
C1 C3 H3A 109.5 . .
C1 C3 H3B 109.5 . .
H3A C3 H3B 109.5 . .
C1 C3 H3C 109.5 . .
H3A C3 H3C 109.5 . .
H3B C3 H3C 109.5 . .
C1 C4 H4A 109.5 . .
C1 C4 H4B 109.5 . .
H4A C4 H4B 109.5 . .
C1 C4 H4C 109.5 . .
H4A C4 H4C 109.5 . .
H4B C4 H4C 109.5 . .
C6 C5 C7 112(2) . .
C6 C5 N2 110.2(19) . .
C7 C5 N2 109.2(19) . .
C6 C5 C8 112(2) . .
C7 C5 C8 106(2) . .
N2 C5 C8 107.6(18) . .
C5 C6 H6A 109.5 . .
C5 C6 H6B 109.5 . .
H6A C6 H6B 109.5 . .
C5 C6 H6C 109.5 . .
H6A C6 H6C 109.5 . .
H6B C6 H6C 109.5 . .
C5 C7 H7A 109.5 . .
C5 C7 H7B 109.5 . .
H7A C7 H7B 109.5 . .
C5 C7 H7C 109.5 . .
H7A C7 H7C 109.5 . .
H7B C7 H7C 109.5 . .
C5 C8 H8A 109.5 . .
C5 C8 H8B 109.5 . .
H8A C8 H8B 109.5 . .
C5 C8 H8C 109.5 . .
H8A C8 H8C 109.5 . .
H8B C8 H8C 109.5 . .
C10 C9 P1 171(3) . .
C9 C10 C11 175(3) . .
C12 C11 C10 125(3) . .
C12 C11 C16 114(3) . .
C10 C11 C16 121(3) . .
C11 C12 C13 123(4) . .
C11 C12 H12 118.4 . .
C13 C12 H12 118.4 . .
C14 C13 C12 118(4) . .
C14 C13 H13 120.8 . .
C12 C13 H13 120.8 . .
C15 C14 C13 121(4) . .
C15 C14 H14 119.3 . .
C13 C14 H14 119.3 . .
C16 C15 C14 116(4) . .
C16 C15 H15 121.8 . .
C14 C15 H15 121.8 . .
C15 C16 C11 126(4) . .
C15 C16 H16 116.9 . .
C11 C16 H16 116.9 . .
C18 C17 P2 176(3) . .
C17 C18 C19 173(3) . .
C20 C19 C24 119(3) . .
C20 C19 C18 121(3) . .
C24 C19 C18 120(3) . .
C19 C20 C21 121(4) . .
C19 C20 H20 119.6 . .
C21 C20 H20 119.6 . .
C22 C21 C20 119(4) . .
C22 C21 H21 120.7 . .
C20 C21 H21 120.7 . .
C21 C22 C23 120(4) . .
C21 C22 H22 119.8 . .
C23 C22 H22 119.8 . .
C22 C23 C24 121(3) . .
C22 C23 H23 119.3 . .
C24 C23 H23 119.3 . .
C19 C24 C23 120(3) . .
C19 C24 H24 119.9 . .
C23 C24 H24 119.9 . .
N3 C25 C26 176(4) . .
C25 C26 H26A 109.5 . .
C25 C26 H26B 109.5 . .
H26A C26 H26B 109.5 . .
C25 C26 H26C 109.5 . .
H26A C26 H26C 109.5 . .
H26B C26 H26C 109.5 . .
N4 C27 C28 176(4) . .
C27 C28 H28A 109.5 . .
C27 C28 H28B 109.5 . .
H28A C28 H28B 109.5 . .
C27 C28 H28C 109.5 . .
H28A C28 H28C 109.5 . .
H28B C28 H28C 109.5 . .
P3 Cu5 I5 112.1(2) . .
P3 Cu5 I7 116.0(2) . .
I5 Cu5 I7 97.58(11) . .
P3 Cu5 I6 105.1(2) . .
I5 Cu5 I6 117.57(13) . .
I7 Cu5 I6 108.79(13) . .
P3 Cu5 Cu7 141.2(2) . .
I5 Cu5 Cu7 59.35(12) . .
I7 Cu5 Cu7 102.75(13) . .
I6 Cu5 Cu7 60.06(13) . .
P3 Cu5 Cu8 147.4(2) . .
I5 Cu5 Cu8 100.41(13) . .
I7 Cu5 Cu8 57.59(11) . .
I6 Cu5 Cu8 56.53(11) . .
Cu7 Cu5 Cu8 57.58(13) . .
P4 Cu6 I8 111.4(2) 1_655 .
P4 Cu6 I7 108.1(2) 1_655 .
I8 Cu6 I7 118.69(13) . .
P4 Cu6 I5 112.8(2) 1_655 .
I8 Cu6 I5 108.97(13) . .
I7 Cu6 I5 96.13(12) . .
P4 Cu6 Cu8 144.7(2) 1_655 .
I8 Cu6 Cu8 61.94(13) . .
I7 Cu6 Cu8 58.59(11) . .
I5 Cu6 Cu8 101.56(13) . .
P4 Cu6 Cu7 151.5(2) 1_655 .
I8 Cu6 Cu7 56.83(12) . .
I7 Cu6 Cu7 99.90(13) . .
I5 Cu6 Cu7 57.58(11) . .
Cu8 Cu6 Cu7 57.46(12) . .
N7 Cu7 I8 116.9(7) . .
N7 Cu7 I5 101.0(8) . .
I8 Cu7 I5 110.64(16) . .
N7 Cu7 Cu8 153.5(8) . .
I8 Cu7 Cu8 62.88(12) . .
I5 Cu7 Cu8 103.40(16) . .
N7 Cu7 I6 102.0(7) . .
I8 Cu7 I6 110.09(15) . .
I5 Cu7 I6 115.86(15) . .
Cu8 Cu7 I6 57.81(12) . .
N7 Cu7 Cu5 124.9(7) . .
I8 Cu7 Cu5 118.12(15) . .
I5 Cu7 Cu5 58.55(12) . .
Cu8 Cu7 Cu5 62.48(13) . .
I6 Cu7 Cu5 59.10(11) . .
N7 Cu7 Cu6 145.9(7) . .
I8 Cu7 Cu6 57.79(12) . .
I5 Cu7 Cu6 58.47(12) . .
Cu8 Cu7 Cu6 58.95(12) . .
I6 Cu7 Cu6 111.40(14) . .
Cu5 Cu7 Cu6 70.48(13) . .
N8 Cu8 I6 119.7(7) . .
N8 Cu8 I7 100.5(8) . .
I6 Cu8 I7 112.39(16) . .
N8 Cu8 Cu7 150.5(8) . .
I6 Cu8 Cu7 62.00(12) . .
I7 Cu8 Cu7 105.43(16) . .
N8 Cu8 Cu6 120.9(7) . .
I6 Cu8 Cu6 119.25(15) . .
I7 Cu8 Cu6 60.09(11) . .
Cu7 Cu8 Cu6 63.59(14) . .
N8 Cu8 I8 98.5(7) . .
I6 Cu8 I8 109.12(14) . .
I7 Cu8 I8 116.07(14) . .
Cu7 Cu8 I8 57.52(12) . .
Cu6 Cu8 I8 57.72(11) . .
N8 Cu8 Cu5 148.9(7) . .
I6 Cu8 Cu5 59.51(11) . .
I7 Cu8 Cu5 58.61(11) . .
Cu7 Cu8 Cu5 59.95(13) . .
Cu6 Cu8 Cu5 71.31(12) . .
I8 Cu8 Cu5 111.22(14) . .
Cu5 I5 Cu7 62.10(11) . .
Cu5 I5 Cu6 74.19(10) . .
Cu7 I5 Cu6 63.95(12) . .
Cu8 I6 Cu5 63.96(11) . .
Cu8 I6 Cu7 60.18(11) . .
Cu5 I6 Cu7 60.83(12) . .
Cu8 I7 Cu5 63.80(11) . .
Cu8 I7 Cu6 61.33(11) . .
Cu5 I7 Cu6 73.95(10) . .
Cu7 I8 Cu6 65.38(12) . .
Cu7 I8 Cu8 59.60(11) . .
Cu6 I8 Cu8 60.34(11) . .
N5 P3 N6 83.5(9) . .
N5 P3 C37 104.7(11) . .
N6 P3 C37 102.0(11) . .
N5 P3 Cu5 121.9(7) . .
N6 P3 Cu5 127.3(7) . .
C37 P3 Cu5 112.4(9) . .
N6 P4 N5 83.5(9) . .
N6 P4 C45 105.3(11) . .
N5 P4 C45 106.1(10) . .
N6 P4 Cu6 124.5(7) . 1_455
N5 P4 Cu6 127.7(7) . 1_455
C45 P4 Cu6 106.5(8) . 1_455
C29 N5 P3 131.2(14) . .
C29 N5 P4 133.0(14) . .
P3 N5 P4 95.1(9) . .
C33 N6 P4 134.8(16) . .
C33 N6 P3 130.0(15) . .
P4 N6 P3 94.9(9) . .
C53 N7 Cu7 164(2) . .
C55 N8 Cu8 164(3) . .
C31 C29 C32 114(2) . .
C31 C29 N5 109.6(19) . .
C32 C29 N5 107(2) . .
C31 C29 C30 107(2) . .
C32 C29 C30 113(2) . .
N5 C29 C30 105.8(18) . .
C29 C30 H30A 109.5 . .
C29 C30 H30B 109.5 . .
H30A C30 H30B 109.5 . .
C29 C30 H30C 109.5 . .
H30A C30 H30C 109.5 . .
H30B C30 H30C 109.5 . .
C29 C31 H31A 109.5 . .
C29 C31 H31B 109.5 . .
H31A C31 H31B 109.5 . .
C29 C31 H31C 109.5 . .
H31A C31 H31C 109.5 . .
H31B C31 H31C 109.5 . .
C29 C32 H32A 109.5 . .
C29 C32 H32B 109.5 . .
H32A C32 H32B 109.5 . .
C29 C32 H32C 109.5 . .
H32A C32 H32C 109.5 . .
H32B C32 H32C 109.5 . .
N6 C33 C35 108.6(18) . .
N6 C33 C36 110(2) . .
C35 C33 C36 110(2) . .
N6 C33 C34 105.3(19) . .
C35 C33 C34 112(2) . .
C36 C33 C34 111(2) . .
C33 C34 H34A 109.5 . .
C33 C34 H34B 109.5 . .
H34A C34 H34B 109.5 . .
C33 C34 H34C 109.5 . .
H34A C34 H34C 109.5 . .
H34B C34 H34C 109.5 . .
C33 C35 H35A 109.5 . .
C33 C35 H35B 109.5 . .
H35A C35 H35B 109.5 . .
C33 C35 H35C 109.5 . .
H35A C35 H35C 109.5 . .
H35B C35 H35C 109.5 . .
C33 C36 H36A 109.5 . .
C33 C36 H36B 109.5 . .
H36A C36 H36B 109.5 . .
C33 C36 H36C 109.5 . .
H36A C36 H36C 109.5 . .
H36B C36 H36C 109.5 . .
C38 C37 P3 176(3) . .
C37 C38 C39 172(3) . .
C44 C39 C40 119(4) . .
C44 C39 C38 123(3) . .
C40 C39 C38 118(3) . .
C39 C40 C41 118(4) . .
C39 C40 H40 121.1 . .
C41 C40 H40 121.1 . .
C42 C41 C40 122(5) . .
C42 C41 H41 118.9 . .
C40 C41 H41 118.9 . .
C43 C42 C41 125(5) . .
C43 C42 H42 117.6 . .
C41 C42 H42 117.6 . .
C42 C43 C44 114(5) . .
C42 C43 H43 122.9 . .
C44 C43 H43 122.9 . .
C39 C44 C43 121(5) . .
C39 C44 H44 119.6 . .
C43 C44 H44 119.6 . .
C46 C45 P4 163(3) . .
C45 C46 C47A 168(3) . .
C45 C46 C47 171(3) . .
C48 C47 C52 120.0 . .
C48 C47 C46 118.1(19) . .
C52 C47 C46 121.8(18) . .
C49 C48 C47 120.0 . .
C49 C48 H48 120.0 . .
C47 C48 H48 120.0 . .
C48 C49 C50 120.0 . .
C48 C49 H49 120.0 . .
C50 C49 H49 120.0 . .
C49 C50 C51 120.0 . .
C49 C50 H50 120.0 . .
C51 C50 H50 120.0 . .
C52 C51 C50 120.0 . .
C52 C51 H51 120.0 . .
C50 C51 H51 120.0 . .
C51 C52 C47 120.0 . .
C51 C52 H52 120.0 . .
C47 C52 H52 120.0 . .
C48A C47A C52A 120.0 . .
C48A C47A C46 116.0(18) . .
C52A C47A C46 123.9(18) . .
C47A C48A C49A 120.0 . .
C47A C48A H48A 120.0 . .
C49A C48A H48A 120.0 . .
C50A C49A C48A 120.0 . .
C50A C49A H49A 120.0 . .
C48A C49A H49A 120.0 . .
C49A C50A C51A 120.0 . .
C49A C50A H50A 120.0 . .
C51A C50A H50A 120.0 . .
C52A C51A C50A 120.0 . .
C52A C51A H51A 120.0 . .
C50A C51A H51A 120.0 . .
C51A C52A C47A 120.0 . .
C51A C52A H52A 120.0 . .
C47A C52A H52A 120.0 . .
N7 C53 C54 180(4) . .
C53 C54 H54A 109.5 . .
C53 C54 H54B 109.5 . .
H54A C54 H54B 109.5 . .
C53 C54 H54C 109.5 . .
H54A C54 H54C 109.5 . .
H54B C54 H54C 109.5 . .
N8 C55 C56 175(4) . .
C55 C56 H56A 109.5 . .
C55 C56 H56B 109.5 . .
H56A C56 H56B 109.5 . .
C55 C56 H56C 109.5 . .
H56A C56 H56C 109.5 . .
H56B C56 H56C 109.5 . .

loop_
_geom_bond_atom_site_label_1
_geom_bond_atom_site_label_2
_geom_bond_distance
_geom_bond_site_symmetry_2
Cu1 P1 2.226(7) .
Cu1 I2 2.659(4) .
Cu1 I3 2.678(4) .
Cu1 I1 2.711(3) .
Cu1 Cu4 2.751(5) .
Cu1 Cu3 2.839(5) .
Cu2 P2 2.217(6) 1_655
Cu2 I4 2.677(4) .
Cu2 I1 2.684(4) .
Cu2 I3 2.686(3) .
Cu2 Cu3 2.740(5) .
Cu2 Cu4 2.894(5) .
Cu3 N4 1.98(3) .
Cu3 I2 2.632(4) .
Cu3 I1 2.649(5) .
Cu3 Cu4 2.711(5) .
Cu3 I4 2.755(4) .
Cu4 N3 2.03(3) .
Cu4 I4 2.638(4) .
Cu4 I3 2.672(5) .
Cu4 I2 2.720(4) .
P1 N2 1.687(18) .
P1 N1 1.739(19) .
P1 C9 1.75(3) .
P2 N2 1.671(18) .
P2 N1 1.719(19) .
P2 C17 1.76(3) .
P2 Cu2 2.217(6) 1_455
N1 C1 1.44(2) .
N2 C5 1.52(2) .
N3 C25 1.08(3) .
N4 C27 1.15(4) .
C1 C3 1.49(3) .
C1 C2 1.54(3) .
C1 C4 1.56(3) .
C2 H2A 0.9800 .
C2 H2B 0.9800 .
C2 H2C 0.9800 .
C3 H3A 0.9800 .
C3 H3B 0.9800 .
C3 H3C 0.9800 .
C4 H4A 0.9800 .
C4 H4B 0.9800 .
C4 H4C 0.9800 .
C5 C6 1.50(4) .
C5 C7 1.51(4) .
C5 C8 1.55(3) .
C6 H6A 0.9800 .
C6 H6B 0.9800 .
C6 H6C 0.9800 .
C7 H7A 0.9800 .
C7 H7B 0.9800 .
C7 H7C 0.9800 .
C8 H8A 0.9800 .
C8 H8B 0.9800 .
C8 H8C 0.9800 .
C9 C10 1.21(4) .
C10 C11 1.40(4) .
C11 C12 1.33(4) .
C11 C16 1.44(4) .
C12 C13 1.42(5) .
C12 H12 0.9500 .
C13 C14 1.40(5) .
C13 H13 0.9500 .
C14 C15 1.36(5) .
C14 H14 0.9500 .
C15 C16 1.36(5) .
C15 H15 0.9500 .
C16 H16 0.9500 .
C17 C18 1.19(4) .
C18 C19 1.46(4) .
C19 C20 1.32(5) .
C19 C24 1.37(4) .
C20 C21 1.49(6) .
C20 H20 0.9500 .
C21 C22 1.32(5) .
C21 H21 0.9500 .
C22 C23 1.34(4) .
C22 H22 0.9500 .
C23 C24 1.41(4) .
C23 H23 0.9500 .
C24 H24 0.9500 .
C25 C26 1.47(4) .
C26 H26A 0.9800 .
C26 H26B 0.9800 .
C26 H26C 0.9800 .
C27 C28 1.45(4) .
C28 H28A 0.9800 .
C28 H28B 0.9800 .
C28 H28C 0.9800 .
Cu5 P3 2.221(7) .
Cu5 I5 2.660(3) .
Cu5 I7 2.687(3) .
Cu5 I6 2.709(4) .
Cu5 Cu7 2.756(5) .
Cu5 Cu8 2.824(5) .
Cu6 P4 2.227(7) 1_655
Cu6 I8 2.658(4) .
Cu6 I7 2.698(4) .
Cu6 I5 2.709(4) .
Cu6 Cu8 2.731(5) .
Cu6 Cu7 2.855(5) .
Cu7 N7 1.99(2) .
Cu7 I8 2.629(4) .
Cu7 I5 2.683(5) .
Cu7 Cu8 2.688(5) .
Cu7 I6 2.735(4) .
Cu8 N8 2.01(2) .
Cu8 I6 2.622(4) .
Cu8 I7 2.657(4) .
Cu8 I8 2.774(4) .
P3 N5 1.704(17) .
P3 N6 1.736(19) .
P3 C37 1.75(3) .
P4 N6 1.707(19) .
P4 N5 1.736(18) .
P4 C45 1.79(3) .
P4 Cu6 2.227(7) 1_455
N5 C29 1.49(3) .
N6 C33 1.46(3) .
N7 C53 1.13(3) .
N8 C55 1.08(3) .
C29 C31 1.48(4) .
C29 C32 1.49(4) .
C29 C30 1.55(3) .
C30 H30A 0.9800 .
C30 H30B 0.9800 .
C30 H30C 0.9800 .
C31 H31A 0.9800 .
C31 H31B 0.9800 .
C31 H31C 0.9800 .
C32 H32A 0.9800 .
C32 H32B 0.9800 .
C32 H32C 0.9800 .
C33 C35 1.50(3) .
C33 C36 1.52(4) .
C33 C34 1.54(3) .
C34 H34A 0.9800 .
C34 H34B 0.9800 .
C34 H34C 0.9800 .
C35 H35A 0.9800 .
C35 H35B 0.9800 .
C35 H35C 0.9800 .
C36 H36A 0.9800 .
C36 H36B 0.9800 .
C36 H36C 0.9800 .
C37 C38 1.19(4) .
C38 C39 1.45(4) .
C39 C44 1.35(5) .
C39 C40 1.38(4) .
C40 C41 1.40(6) .
C40 H40 0.9500 .
C41 C42 1.31(5) .
C41 H41 0.9500 .
C42 C43 1.30(6) .
C42 H42 0.9500 .
C43 C44 1.52(6) .
C43 H43 0.9500 .
C44 H44 0.9500 .
C45 C46 1.15(4) .
C46 C47A 1.49(3) .
C46 C47 1.51(3) .
C47 C48 1.3900 .
C47 C52 1.3900 .
C48 C49 1.3900 .
C48 H48 0.9500 .
C49 C50 1.3900 .
C49 H49 0.9500 .
C50 C51 1.3900 .
C50 H50 0.9500 .
C51 C52 1.3900 .
C51 H51 0.9500 .
C52 H52 0.9500 .
C47A C48A 1.3900 .
C47A C52A 1.3900 .
C48A C49A 1.3900 .
C48A H48A 0.9500 .
C49A C50A 1.3900 .
C49A H49A 0.9500 .
C50A C51A 1.3901 .
C50A H50A 0.9500 .
C51A C52A 1.3900 .
C51A H51A 0.9500 .
C52A H52A 0.9500 .
C53 C54 1.44(4) .
C54 H54A 0.9800 .
C54 H54B 0.9800 .
C54 H54C 0.9800 .
C55 C56 1.46(4) .
C56 H56A 0.9800 .
C56 H56B 0.9800 .
C56 H56C 0.9800 .
